data_2106229
loop_
_publ_author_name
'Adrian, H. W. W.'
'van Tets, A.'

_publ_section_title
;
 Bis(hydroxylamido)bis(hydroxylamine)dioxouranium(VI) dihydrate
;
_journal_issue 2
_journal_name_full 'Acta Crystallographica B (24,1968-38,1982)'
_journal_page_first 652
_journal_page_last 653
_journal_paper_doi 10.1107/S0567740878003702
_journal_volume 34
_journal_year 1978
_chemical_formula_sum 'H14 N4 O8 U'
_chemical_name_systematic 'U O2 (N H2 O)2 (N H2 O H)2 (H2 O)2'
_space_group_IT_number 61
_symmetry_space_group_name_Hall '-P 2ac 2ab'
_symmetry_space_group_name_H-M 'P b c a'
_cell_angle_alpha 90
_cell_angle_beta 90
_cell_angle_gamma 90
_cell_formula_units_Z 4
_cell_length_a 11.109
_cell_length_b 12.41
_cell_length_c 6.487
_cell_volume 894.315
_citation_journal_id_ASTM ACBCAR
_cod_data_source_file Adrian_ACBCAR_1978_1132.cif
_cod_data_source_block H14N4O8U1
_cod_original_cell_volume 894.3152
_cod_original_formula_sum 'H14 N4 O8 U1'
_cod_database_code 2106229

loop_
_symmetry_equiv_pos_as_xyz
x,y,z
-x+1/2,-y,z+1/2
x+1/2,-y+1/2,-z
-x,y+1/2,-z+1/2
-x,-y,-z
x-1/2,y,-z-1/2
-x-1/2,y-1/2,z
x,-y-1/2,z-1/2

loop_
_atom_site_label
_atom_site_type_symbol
_atom_site_fract_x
_atom_site_fract_y
_atom_site_fract_z
_atom_site_occupancy
_atom_site_U_iso_or_equiv
_atom_site_attached_hydrogens
O2 O-2 0.2 0.052 -0.029 1 0.0 0
N1 N-1 0.29 0.449 0.062 1 0.0 2
O3 O-2 0.519 0.329 0.192 1 0.0 1
O1 O-2 -0.008 0.069 0.246 1 0.0 0
U1 U+6 0 0 0 1 0.0 0
N2 N-1 0.443 0.316 0.365 1 0.0 2
O4 O-2 0.23 0.221 0.227 1 0.0 2
